data_7058966
loop_
_publ_author_name
'Perez-Perez, Jovana'
'Hern\'andez-Balderas, Uvaldo'
'Mart\'inez-Otero, Diego'
'Jancik, Vojtech'

_publ_section_title
;
 Bifunctional silanol-based HBD catalysts for CO2 fixation into cyclic
 carbonates
;
_journal_name_full 'New Journal of Chemistry'
_journal_paper_doi 10.1039/C9NJ04840E
_journal_year 2019
_chemical_absolute_configuration ad
_chemical_formula_moiety 'C18 H39 N2 O4 Si, I'
_chemical_formula_sum 'C18 H39 I N2 O4 Si'
_chemical_formula_weight 502.50
_space_group_crystal_system monoclinic
_space_group_IT_number 4
_space_group_name_Hall 'P 2yb'
_space_group_name_H-M_alt 'P 1 21 1'
_atom_sites_solution_hydrogens mixed
_audit_creation_method SHELXL-2018/3
_audit_update_record
;
2019-05-19 deposited with the CCDC.	2019-11-05 downloaded from the CCDC.
;
_cell_angle_alpha 90
_cell_angle_beta 105.6051(10)
_cell_angle_gamma 90
_cell_formula_units_Z 2
_cell_length_a 9.1990(6)
_cell_length_b 10.1509(6)
_cell_length_c 13.4605(8)
_cell_measurement_reflns_used 9990
_cell_measurement_temperature 100(2)
_cell_measurement_theta_max 27.48
_cell_measurement_theta_min 2.30
_cell_volume 1210.58(13)
_computing_cell_refinement 'Bruker SAINT'
_computing_data_collection 'Bruker APEX2'
_computing_data_reduction 'Bruker SAINT'
_computing_molecular_graphics 'Bruker SHELXTL'
_computing_publication_material 'Bruker SHELXTL'
_computing_structure_refinement 'SHELXL-2018/3 (Sheldrick, 2018)'
_computing_structure_solution 'SHELXS-97 (Sheldrick 2008)'
_diffrn_ambient_temperature 100(2)
_diffrn_measured_fraction_theta_full 1.000
_diffrn_measured_fraction_theta_max 1.000
_diffrn_measurement_device_type 'Bruker APEX-II CCD'
_diffrn_measurement_method '\w scans'
_diffrn_radiation_type MoK\a
_diffrn_radiation_wavelength 0.71073
_diffrn_reflns_av_R_equivalents 0.0275
_diffrn_reflns_av_unetI/netI 0.0228
_diffrn_reflns_Laue_measured_fraction_full 1.000
_diffrn_reflns_Laue_measured_fraction_max 1.000
_diffrn_reflns_limit_h_max 11
_diffrn_reflns_limit_h_min -11
_diffrn_reflns_limit_k_max 13
_diffrn_reflns_limit_k_min -13
_diffrn_reflns_limit_l_max 17
_diffrn_reflns_limit_l_min -17
_diffrn_reflns_number 21402
_diffrn_reflns_point_group_measured_fraction_full 1.000
_diffrn_reflns_point_group_measured_fraction_max 1.000
_diffrn_reflns_theta_full 25.242
_diffrn_reflns_theta_max 27.441
_diffrn_reflns_theta_min 2.299
_diffrn_source 'Incoatec ImuS'
_exptl_absorpt_coefficient_mu 1.394
_exptl_absorpt_correction_T_max 0.7456
_exptl_absorpt_correction_T_min 0.5844
_exptl_absorpt_correction_type multi-scan
_exptl_absorpt_process_details
; 
The symmetry employed for this shelxl refinement is uniquely defined 
by the following loop, which should always be used as a source of 
symmetry information in preference to the above space-group names. 
They are only intended as comments. 
;
_exptl_crystal_colour colourless
_exptl_crystal_density_diffrn 1.379
_exptl_crystal_description Prism
_exptl_crystal_F_000 520
_exptl_crystal_size_max 0.468
_exptl_crystal_size_mid 0.468
_exptl_crystal_size_min 0.172
_refine_diff_density_max 0.599
_refine_diff_density_min -0.610
_refine_diff_density_rms 0.067
_refine_ls_abs_structure_details
; 
 Flack x determined using 2457 quotients [(I+)-(I-)]/[(I+)+(I-)] 
 (Parsons, Flack and Wagner, Acta Cryst. B69 (2013) 249-259). 
;
_refine_ls_abs_structure_Flack -0.005(7)
_refine_ls_extinction_method none
_refine_ls_goodness_of_fit_ref 1.030
_refine_ls_hydrogen_treatment mixed
_refine_ls_matrix_type full
_refine_ls_number_parameters 480
_refine_ls_number_reflns 5518
_refine_ls_number_restraints 1308
_refine_ls_restrained_S_all 1.078
_refine_ls_R_factor_all 0.0263
_refine_ls_R_factor_gt 0.0254
_refine_ls_shift/su_max 0.002
_refine_ls_shift/su_mean 0.000
_refine_ls_structure_factor_coef Fsqd
_refine_ls_weighting_details 'w=1/[\s^2^(Fo^2^)+(0.0327P)^2^+1.0286P] where P=(Fo^2^+2Fc^2^)/3'
_refine_ls_weighting_scheme calc
_refine_ls_wR_factor_gt 0.0616
_refine_ls_wR_factor_ref 0.0623
_reflns_Friedel_coverage 0.892
_reflns_Friedel_fraction_full 1.000
_reflns_Friedel_fraction_max 1.000
_reflns_number_gt 5369
_reflns_number_total 5518
_reflns_threshold_expression 'I > 2\s(I)'
_cod_data_source_file c9nj04840e2.cif
_cod_data_source_block Comp_Rac13
_cod_original_sg_symbol_H-M 'P 21'
_cod_database_code 7058966
_shelx_shelxl_version_number 2018/3
_shelx_space_group_comment
; 
The symmetry employed for this shelxl refinement is uniquely defined 
by the following loop, which should always be used as a source of 
symmetry information in preference to the above space-group names. 
They are only intended as comments. 
;
_shelx_estimated_absorpt_t_min 0.561
_shelx_estimated_absorpt_t_max 0.795

loop_
_space_group_symop_operation_xyz
'x, y, z'
'-x, y+1/2, -z'

loop_
_atom_site_label
_atom_site_type_symbol
_atom_site_fract_x
_atom_site_fract_y
_atom_site_fract_z
_atom_site_U_iso_or_equiv
_atom_site_adp_type
_atom_site_occupancy
_atom_site_site_symmetry_order
_atom_site_calc_flag
_atom_site_refinement_flags_posn
_atom_site_refinement_flags_adp
_atom_site_refinement_flags_occupancy
_atom_site_disorder_assembly
_atom_site_disorder_group
I1 I 0.80135(2) 0.40833(3) 0.47256(2) 0.02758(8) Uani 1 1 d D . . . .
Si1 Si 0.3336(3) 0.5014(3) 0.2431(2) 0.0199(3) Uani 0.795(3) 1 d D U P A 1
O1A O 0.4748(5) 0.5499(4) 0.3356(3) 0.0251(8) Uani 0.795(3) 1 d D U P A 1
H1A H 0.558(3) 0.514(5) 0.342(4) 0.038 Uiso 0.795(3) 1 d D U P A 1
O2 O 0.2578(4) 0.6372(4) 0.1924(3) 0.0276(6) Uani 0.795(3) 1 d D U P A 1
O3 O 0.3794(4) 0.3999(6) 0.1666(3) 0.0287(6) Uani 0.795(3) 1 d D U P A 1
O4 O 0.2108(4) 0.4227(4) 0.2904(2) 0.0225(6) Uani 0.795(3) 1 d D U P A 1
N1 N 0.2741(7) 0.3550(6) 0.5249(3) 0.0220(6) Uani 0.795(3) 1 d D U P A 1
N2 N 0.4195(6) 0.4649(5) 0.6956(4) 0.0267(6) Uani 0.795(3) 1 d D U P A 1
C1 C 0.1049(7) 0.6781(6) 0.1455(4) 0.0297(8) Uani 0.795(3) 1 d D U P A 1
C2 C 0.0251(7) 0.6980(7) 0.2300(5) 0.0370(11) Uani 0.795(3) 1 d D U P A 1
H2A H 0.086526 0.754952 0.283898 0.055 Uiso 0.795(3) 1 calc R U P A 1
H2B H 0.010829 0.612447 0.259810 0.055 Uiso 0.795(3) 1 calc R U P A 1
H2C H -0.073406 0.739239 0.200525 0.055 Uiso 0.795(3) 1 calc R U P A 1
C3 C 0.1191(8) 0.8079(7) 0.0926(5) 0.0411(12) Uani 0.795(3) 1 d D U P A 1
H3A H 0.166750 0.873581 0.144595 0.062 Uiso 0.795(3) 1 calc R U P A 1
H3B H 0.018593 0.838803 0.054610 0.062 Uiso 0.795(3) 1 calc R U P A 1
H3C H 0.181201 0.795159 0.044552 0.062 Uiso 0.795(3) 1 calc R U P A 1
C4 C 0.0248(8) 0.5756(7) 0.0688(5) 0.0378(14) Uani 0.795(3) 1 d D U P A 1
H4A H 0.014184 0.494224 0.105327 0.057 Uiso 0.795(3) 1 calc R U P A 1
H4B H 0.083770 0.557846 0.019452 0.057 Uiso 0.795(3) 1 calc R U P A 1
H4C H -0.075324 0.608272 0.031715 0.057 Uiso 0.795(3) 1 calc R U P A 1
C5 C 0.4838(6) 0.3969(7) 0.1044(4) 0.0303(7) Uani 0.795(3) 1 d D U P A 1
C6 C 0.3959(7) 0.3859(7) -0.0070(4) 0.0405(12) Uani 0.795(3) 1 d D U P A 1
H6A H 0.325329 0.459954 -0.025022 0.061 Uiso 0.795(3) 1 calc R U P A 1
H6B H 0.339476 0.302902 -0.017831 0.061 Uiso 0.795(3) 1 calc R U P A 1
H6C H 0.465667 0.387813 -0.050628 0.061 Uiso 0.795(3) 1 calc R U P A 1
C7 C 0.5845(9) 0.5156(8) 0.1201(6) 0.0510(15) Uani 0.795(3) 1 d D U P A 1
H7A H 0.646293 0.518296 0.191838 0.076 Uiso 0.795(3) 1 calc R U P A 1
H7B H 0.522627 0.595494 0.104915 0.076 Uiso 0.795(3) 1 calc R U P A 1
H7C H 0.650388 0.510699 0.073868 0.076 Uiso 0.795(3) 1 calc R U P A 1
C8 C 0.5797(9) 0.2735(8) 0.1385(6) 0.0501(15) Uani 0.795(3) 1 d D U P A 1
H8A H 0.634298 0.281285 0.211596 0.075 Uiso 0.795(3) 1 calc R U P A 1
H8B H 0.652119 0.264231 0.097262 0.075 Uiso 0.795(3) 1 calc R U P A 1
H8C H 0.514037 0.195802 0.128548 0.075 Uiso 0.795(3) 1 calc R U P A 1
C9 C 0.2369(6) 0.2935(5) 0.3323(4) 0.0236(6) Uani 0.795(3) 1 d D U P A 1
H9 H 0.347649 0.274991 0.350111 0.028 Uiso 0.795(3) 1 calc R U P A 1
C10 C 0.1846(9) 0.2838(8) 0.4298(4) 0.0224(7) Uani 0.795(3) 1 d D U P A 1
H10A H 0.079525 0.316645 0.413493 0.027 Uiso 0.795(3) 1 calc R U P A 1
H10B H 0.181957 0.189269 0.447382 0.027 Uiso 0.795(3) 1 calc R U P A 1
C11 C 0.4417(7) 0.3271(8) 0.5476(5) 0.0239(8) Uani 0.795(3) 1 d D U P A 1
H11A H 0.483255 0.369814 0.495055 0.029 Uiso 0.795(3) 1 calc R U P A 1
H11B H 0.459129 0.231053 0.545598 0.029 Uiso 0.795(3) 1 calc R U P A 1
C12 C 0.5202(6) 0.3815(6) 0.6550(4) 0.0272(8) Uani 0.795(3) 1 d D U P A 1
H12A H 0.555815 0.307113 0.702964 0.033 Uiso 0.795(3) 1 calc R U P A 1
H12B H 0.609573 0.433505 0.651137 0.033 Uiso 0.795(3) 1 calc R U P A 1
C13 C 0.2510(10) 0.5013(7) 0.5191(5) 0.0240(7) Uani 0.795(3) 1 d D U P A 1
H13A H 0.143787 0.522152 0.513041 0.029 Uiso 0.795(3) 1 calc R U P A 1
H13B H 0.277019 0.536721 0.457508 0.029 Uiso 0.795(3) 1 calc R U P A 1
C14 C 0.3529(7) 0.5653(5) 0.6179(4) 0.0265(8) Uani 0.795(3) 1 d D U P A 1
H14A H 0.434482 0.615751 0.600162 0.032 Uiso 0.795(3) 1 calc R U P A 1
H14B H 0.292316 0.627494 0.647035 0.032 Uiso 0.795(3) 1 calc R U P A 1
C15 C 0.2195(8) 0.3035(8) 0.6146(4) 0.0231(7) Uani 0.795(3) 1 d D U P A 1
H15A H 0.243289 0.208583 0.625178 0.028 Uiso 0.795(3) 1 calc R U P A 1
H15B H 0.108728 0.314446 0.599543 0.028 Uiso 0.795(3) 1 calc R U P A 1
C16 C 0.2985(6) 0.3813(5) 0.7125(4) 0.0262(8) Uani 0.795(3) 1 d D U P A 1
H16A H 0.223412 0.436968 0.733435 0.031 Uiso 0.795(3) 1 calc R U P A 1
H16B H 0.341210 0.318811 0.769388 0.031 Uiso 0.795(3) 1 calc R U P A 1
C17 C 0.1548(6) 0.1908(6) 0.2547(4) 0.0288(8) Uani 0.795(3) 1 d D U P A 1
H17A H 0.189682 0.198852 0.191475 0.035 Uiso 0.795(3) 1 calc R U P A 1
H17B H 0.183840 0.102180 0.283926 0.035 Uiso 0.795(3) 1 calc R U P A 1
C18 C -0.0157(7) 0.2011(7) 0.2247(5) 0.0368(12) Uani 0.795(3) 1 d D U P A 1
H18A H -0.045931 0.290541 0.200412 0.055 Uiso 0.795(3) 1 calc R U P A 1
H18B H -0.052902 0.181418 0.284816 0.055 Uiso 0.795(3) 1 calc R U P A 1
H18C H -0.058493 0.137885 0.169579 0.055 Uiso 0.795(3) 1 calc R U P A 1
Si1A Si 0.3392(13) 0.5022(11) 0.2414(9) 0.0238(7) Uani 0.205(3) 1 d D U P A 2
O1B O 0.4963(14) 0.5699(15) 0.3070(11) 0.024(2) Uani 0.205(3) 1 d D U P A 2
H1B H 0.555(7) 0.521(5) 0.351(6) 0.036 Uiso 0.205(3) 1 d D U P A 2
O2A O 0.2148(14) 0.6142(11) 0.2314(10) 0.0268(9) Uani 0.205(3) 1 d D U P A 2
O3A O 0.3527(14) 0.4423(13) 0.1342(9) 0.0272(9) Uani 0.205(3) 1 d D U P A 2
O4A O 0.3005(13) 0.3776(10) 0.3071(8) 0.0236(8) Uani 0.205(3) 1 d D U P A 2
N1A N 0.274(2) 0.356(2) 0.5234(9) 0.0230(7) Uani 0.205(3) 1 d D U P A 2
N2A N 0.4304(19) 0.4651(17) 0.6912(11) 0.0261(8) Uani 0.205(3) 1 d D U P A 2
C1A C 0.1157(17) 0.6893(15) 0.1509(12) 0.0305(10) Uani 0.205(3) 1 d D U P A 2
C2A C 0.025(2) 0.781(2) 0.2026(16) 0.0352(17) Uani 0.205(3) 1 d D U P A 2
H2AA H 0.094833 0.828039 0.259669 0.053 Uiso 0.205(3) 1 calc R U P A 2
H2AB H -0.045467 0.728935 0.229247 0.053 Uiso 0.205(3) 1 calc R U P A 2
H2AC H -0.030556 0.844825 0.151982 0.053 Uiso 0.205(3) 1 calc R U P A 2
C3A C 0.217(2) 0.769(2) 0.1007(15) 0.0321(17) Uani 0.205(3) 1 d D U P A 2
H3AA H 0.256366 0.845802 0.143857 0.048 Uiso 0.205(3) 1 calc R U P A 2
H3AB H 0.158229 0.799001 0.032451 0.048 Uiso 0.205(3) 1 calc R U P A 2
H3AC H 0.300962 0.714176 0.093572 0.048 Uiso 0.205(3) 1 calc R U P A 2
C4A C 0.010(2) 0.603(2) 0.0731(16) 0.034(2) Uani 0.205(3) 1 d D U P A 2
H4AA H -0.069433 0.657382 0.028686 0.051 Uiso 0.205(3) 1 calc R U P A 2
H4AB H -0.035895 0.537791 0.109109 0.051 Uiso 0.205(3) 1 calc R U P A 2
H4AC H 0.066189 0.557689 0.030948 0.051 Uiso 0.205(3) 1 calc R U P A 2
C5A C 0.4739(16) 0.4149(15) 0.0894(10) 0.0329(10) Uani 0.205(3) 1 d D U P A 2
C6A C 0.428(2) 0.473(2) -0.0185(10) 0.042(2) Uani 0.205(3) 1 d D U P A 2
H6AA H 0.346282 0.537374 -0.023195 0.062 Uiso 0.205(3) 1 calc R U P A 2
H6AB H 0.392084 0.402887 -0.068998 0.062 Uiso 0.205(3) 1 calc R U P A 2
H6AC H 0.514485 0.517414 -0.032902 0.062 Uiso 0.205(3) 1 calc R U P A 2
C7A C 0.6169(17) 0.481(2) 0.1521(15) 0.036(2) Uani 0.205(3) 1 d D U P A 2
H7AA H 0.661446 0.428531 0.213866 0.054 Uiso 0.205(3) 1 calc R U P A 2
H7AB H 0.592821 0.569300 0.172520 0.054 Uiso 0.205(3) 1 calc R U P A 2
H7AC H 0.688995 0.488079 0.110350 0.054 Uiso 0.205(3) 1 calc R U P A 2
C8A C 0.501(2) 0.2696(15) 0.0835(16) 0.0407(18) Uani 0.205(3) 1 d D U P A 2
H8AA H 0.584790 0.254949 0.052462 0.061 Uiso 0.205(3) 1 calc R U P A 2
H8AB H 0.526879 0.231912 0.153083 0.061 Uiso 0.205(3) 1 calc R U P A 2
H8AC H 0.409828 0.227119 0.041087 0.061 Uiso 0.205(3) 1 calc R U P A 2
C9A C 0.1592(16) 0.3546(15) 0.3255(10) 0.0249(8) Uani 0.205(3) 1 d D U P A 2
H9A H 0.108919 0.441413 0.327883 0.030 Uiso 0.205(3) 1 calc R U P A 2
C10A C 0.179(3) 0.286(3) 0.4295(8) 0.0230(9) Uani 0.205(3) 1 d D U P A 2
H10C H 0.078139 0.270945 0.439617 0.028 Uiso 0.205(3) 1 calc R U P A 2
H10D H 0.225051 0.198467 0.425532 0.028 Uiso 0.205(3) 1 calc R U P A 2
C11A C 0.442(2) 0.335(3) 0.5373(18) 0.0241(9) Uani 0.205(3) 1 d D U P A 2
H11C H 0.468889 0.359190 0.473504 0.029 Uiso 0.205(3) 1 calc R U P A 2
H11D H 0.467743 0.240707 0.552383 0.029 Uiso 0.205(3) 1 calc R U P A 2
C12A C 0.5278(16) 0.421(2) 0.6276(14) 0.0248(9) Uani 0.205(3) 1 d D U P A 2
H12C H 0.613814 0.370757 0.670898 0.030 Uiso 0.205(3) 1 calc R U P A 2
H12D H 0.568932 0.499126 0.600129 0.030 Uiso 0.205(3) 1 calc R U P A 2
C13A C 0.245(4) 0.502(2) 0.5212(17) 0.0241(9) Uani 0.205(3) 1 d D U P A 2
H13C H 0.134751 0.518710 0.500403 0.029 Uiso 0.205(3) 1 calc R U P A 2
H13D H 0.290124 0.544666 0.470761 0.029 Uiso 0.205(3) 1 calc R U P A 2
C14A C 0.316(2) 0.5574(16) 0.6306(16) 0.0253(10) Uani 0.205(3) 1 d D U P A 2
H14C H 0.363500 0.643565 0.625101 0.030 Uiso 0.205(3) 1 calc R U P A 2
H14D H 0.235863 0.571478 0.666214 0.030 Uiso 0.205(3) 1 calc R U P A 2
C15A C 0.233(3) 0.299(3) 0.6166(10) 0.0237(9) Uani 0.205(3) 1 d D U P A 2
H15C H 0.234895 0.201310 0.614190 0.028 Uiso 0.205(3) 1 calc R U P A 2
H15D H 0.130426 0.327228 0.617045 0.028 Uiso 0.205(3) 1 calc R U P A 2
C16A C 0.350(2) 0.3487(18) 0.7148(10) 0.0252(9) Uani 0.205(3) 1 d D U P A 2
H16C H 0.297339 0.372042 0.767749 0.030 Uiso 0.205(3) 1 calc R U P A 2
H16D H 0.423066 0.277846 0.743083 0.030 Uiso 0.205(3) 1 calc R U P A 2
C17A C 0.0555(17) 0.2700(17) 0.2422(12) 0.0286(11) Uani 0.205(3) 1 d D U P A 2
H17C H -0.045983 0.268722 0.254227 0.034 Uiso 0.205(3) 1 calc R U P A 2
H17D H 0.045791 0.312278 0.174415 0.034 Uiso 0.205(3) 1 calc R U P A 2
C18A C 0.107(3) 0.1296(17) 0.2370(17) 0.033(2) Uani 0.205(3) 1 d D U P A 2
H18D H 0.040506 0.070043 0.261505 0.050 Uiso 0.205(3) 1 calc R U P A 2
H18E H 0.210782 0.120041 0.280484 0.050 Uiso 0.205(3) 1 calc R U P A 2
H18F H 0.103825 0.107651 0.165471 0.050 Uiso 0.205(3) 1 calc R U P A 2

loop_
_atom_site_aniso_label
_atom_site_aniso_U_11
_atom_site_aniso_U_22
_atom_site_aniso_U_33
_atom_site_aniso_U_23
_atom_site_aniso_U_13
_atom_site_aniso_U_12
I1 0.01804(11) 0.02539(12) 0.03741(13) -0.00402(15) 0.00417(8) 0.00058(14)
Si1 0.0229(6) 0.0214(6) 0.0158(5) 0.0015(5) 0.0060(5) 0.0013(5)
O1A 0.0287(17) 0.0241(17) 0.0206(17) -0.0011(14) 0.0034(14) 0.0018(14)
O2 0.0278(12) 0.0287(12) 0.0245(12) 0.0081(11) 0.0042(11) 0.0027(11)
O3 0.0321(11) 0.0322(13) 0.0244(11) 0.0010(12) 0.0123(10) -0.0007(13)
O4 0.0236(11) 0.0254(13) 0.0206(10) 0.0038(11) 0.0095(9) 0.0023(11)
N1 0.0239(11) 0.0231(11) 0.0194(10) 0.0033(9) 0.0064(9) 0.0001(10)
N2 0.0296(12) 0.0253(12) 0.0230(12) 0.0021(10) 0.0034(11) -0.0001(11)
C1 0.0302(14) 0.0321(15) 0.0245(14) 0.0052(13) 0.0035(13) 0.0061(13)
C2 0.035(2) 0.042(2) 0.033(2) 0.000(2) 0.0074(19) 0.013(2)
C3 0.043(2) 0.036(2) 0.037(2) 0.013(2) 0.000(2) 0.007(2)
C4 0.037(2) 0.042(3) 0.029(2) -0.001(2) -0.001(2) 0.004(2)
C5 0.0347(14) 0.0352(17) 0.0253(14) 0.0018(15) 0.0155(12) 0.0006(16)
C6 0.040(2) 0.054(3) 0.0293(19) 0.002(2) 0.0128(17) 0.008(2)
C7 0.051(3) 0.054(3) 0.051(3) -0.003(3) 0.019(3) -0.012(3)
C8 0.053(3) 0.049(3) 0.045(3) 0.013(2) 0.008(2) 0.012(3)
C9 0.0264(12) 0.0249(13) 0.0213(12) 0.0011(11) 0.0095(11) -0.0007(11)
C10 0.0246(13) 0.0234(13) 0.0199(12) 0.0021(11) 0.0072(11) -0.0019(12)
C11 0.0239(13) 0.0253(14) 0.0220(14) 0.0034(13) 0.0053(12) 0.0022(12)
C12 0.0276(13) 0.0260(15) 0.0247(14) 0.0011(12) 0.0011(12) 0.0014(12)
C13 0.0263(14) 0.0221(14) 0.0224(12) 0.0034(12) 0.0047(12) -0.0001(12)
C14 0.0306(15) 0.0236(14) 0.0239(14) 0.0025(12) 0.0047(13) 0.0000(13)
C15 0.0263(14) 0.0240(14) 0.0192(12) 0.0036(11) 0.0068(11) -0.0008(13)
C16 0.0305(14) 0.0260(15) 0.0205(13) 0.0030(12) 0.0040(12) -0.0014(12)
C17 0.0317(16) 0.0303(17) 0.0254(15) -0.0023(15) 0.0097(14) -0.0051(15)
C18 0.034(2) 0.044(3) 0.031(2) -0.006(2) 0.007(2) -0.011(2)
Si1A 0.0264(11) 0.0257(11) 0.0199(11) 0.0027(11) 0.0071(11) 0.0014(11)
O1B 0.028(3) 0.023(3) 0.019(3) 0.001(3) 0.004(3) 0.000(3)
O2A 0.0281(15) 0.0288(15) 0.0224(15) 0.0040(14) 0.0051(14) 0.0041(14)
O3A 0.0305(15) 0.0307(16) 0.0222(15) 0.0010(15) 0.0104(14) 0.0010(15)
O4A 0.0263(14) 0.0250(15) 0.0206(14) 0.0022(14) 0.0084(14) 0.0011(14)
N1A 0.0250(12) 0.0236(13) 0.0204(12) 0.0031(11) 0.0061(11) 0.0000(11)
N2A 0.0289(14) 0.0250(14) 0.0226(13) 0.0023(13) 0.0039(13) -0.0001(13)
C1A 0.0311(17) 0.0323(17) 0.0255(16) 0.0051(16) 0.0034(15) 0.0054(16)
C2A 0.036(3) 0.037(3) 0.030(3) 0.004(3) 0.004(3) 0.009(3)
C3A 0.033(3) 0.033(3) 0.027(3) 0.008(3) 0.003(3) 0.005(3)
C4A 0.034(3) 0.036(4) 0.028(3) 0.001(3) 0.001(3) 0.006(3)
C5A 0.0359(16) 0.0374(18) 0.0281(17) 0.0018(17) 0.0134(15) 0.0013(18)
C6A 0.044(4) 0.046(4) 0.032(3) 0.003(3) 0.006(3) 0.002(4)
C7A 0.037(3) 0.042(4) 0.032(4) 0.003(3) 0.013(3) 0.000(3)
C8A 0.044(3) 0.044(3) 0.035(3) 0.003(3) 0.011(3) 0.005(3)
C9A 0.0272(14) 0.0265(14) 0.0220(14) 0.0015(13) 0.0083(13) -0.0015(13)
C10A 0.0252(15) 0.0241(15) 0.0205(14) 0.0021(14) 0.0074(14) -0.0011(14)
C11A 0.0250(15) 0.0248(16) 0.0216(16) 0.0029(15) 0.0048(14) 0.0012(15)
C12A 0.0263(15) 0.0249(16) 0.0219(16) 0.0028(15) 0.0043(15) 0.0006(15)
C13A 0.0267(16) 0.0228(16) 0.0220(15) 0.0031(14) 0.0052(14) -0.0001(15)
C14A 0.0284(16) 0.0235(16) 0.0229(15) 0.0026(15) 0.0050(15) -0.0002(15)
C15A 0.0266(16) 0.0243(16) 0.0200(15) 0.0032(14) 0.0058(14) -0.0006(15)
C16A 0.0280(15) 0.0252(15) 0.0212(14) 0.0024(14) 0.0043(14) 0.0003(14)
C17A 0.0308(19) 0.0306(19) 0.0247(18) -0.0003(18) 0.0080(18) -0.0043(18)
C18A 0.034(4) 0.037(3) 0.029(3) -0.005(3) 0.008(3) -0.007(3)

loop_
_atom_type_symbol
_atom_type_description
_atom_type_scat_dispersion_real
_atom_type_scat_dispersion_imag
_atom_type_scat_source
C C 0.0033 0.0016 'International Tables Vol C Tables 4.2.6.8 and 6.1.1.4'
H H 0.0000 0.0000 'International Tables Vol C Tables 4.2.6.8 and 6.1.1.4'
N N 0.0061 0.0033 'International Tables Vol C Tables 4.2.6.8 and 6.1.1.4'
O O 0.0106 0.0060 'International Tables Vol C Tables 4.2.6.8 and 6.1.1.4'
Si Si 0.0817 0.0704 'International Tables Vol C Tables 4.2.6.8 and 6.1.1.4'
I I -0.4742 1.8119 'International Tables Vol C Tables 4.2.6.8 and 6.1.1.4'

loop_
_geom_angle_atom_site_label_1
_geom_angle_atom_site_label_2
_geom_angle_atom_site_label_3
_geom_angle
O3 Si1 O2 116.1(3)
O3 Si1 O1A 113.4(2)
O2 Si1 O1A 103.5(2)
O3 Si1 O4 105.4(3)
O2 Si1 O4 108.4(3)
O1A Si1 O4 110.1(2)
Si1 O1A H1A 119(3)
C1 O2 Si1 133.9(4)
C5 O3 Si1 136.6(4)
C9 O4 Si1 122.8(3)
C13 N1 C10 113.1(4)
C13 N1 C11 108.5(4)
C10 N1 C11 112.1(4)
C13 N1 C15 108.0(4)
C10 N1 C15 106.8(4)
C11 N1 C15 108.1(4)
C12 N2 C16 107.9(5)
C12 N2 C14 108.7(4)
C16 N2 C14 108.8(4)
O2 C1 C4 109.9(5)
O2 C1 C3 105.0(5)
C4 C1 C3 111.4(5)
O2 C1 C2 108.7(4)
C4 C1 C2 110.9(5)
C3 C1 C2 110.8(5)
C1 C2 H2A 109.5
C1 C2 H2B 109.5
H2A C2 H2B 109.5
C1 C2 H2C 109.5
H2A C2 H2C 109.5
H2B C2 H2C 109.5
C1 C3 H3A 109.5
C1 C3 H3B 109.5
H3A C3 H3B 109.5
C1 C3 H3C 109.5
H3A C3 H3C 109.5
H3B C3 H3C 109.5
C1 C4 H4A 109.5
C1 C4 H4B 109.5
H4A C4 H4B 109.5
C1 C4 H4C 109.5
H4A C4 H4C 109.5
H4B C4 H4C 109.5
O3 C5 C7 112.7(5)
O3 C5 C6 108.6(4)
C7 C5 C6 110.2(5)
O3 C5 C8 105.4(5)
C7 C5 C8 109.4(5)
C6 C5 C8 110.5(5)
C5 C6 H6A 109.5
C5 C6 H6B 109.5
H6A C6 H6B 109.5
C5 C6 H6C 109.5
H6A C6 H6C 109.5
H6B C6 H6C 109.5
C5 C7 H7A 109.5
C5 C7 H7B 109.5
H7A C7 H7B 109.5
C5 C7 H7C 109.5
H7A C7 H7C 109.5
H7B C7 H7C 109.5
C5 C8 H8A 109.5
C5 C8 H8B 109.5
H8A C8 H8B 109.5
C5 C8 H8C 109.5
H8A C8 H8C 109.5
H8B C8 H8C 109.5
O4 C9 C10 110.1(5)
O4 C9 C17 111.0(4)
C10 C9 C17 109.6(4)
O4 C9 H9 108.7
C10 C9 H9 108.7
C17 C9 H9 108.7
N1 C10 C9 118.4(4)
N1 C10 H10A 107.7
C9 C10 H10A 107.7
N1 C10 H10B 107.7
C9 C10 H10B 107.7
H10A C10 H10B 107.1
N1 C11 C12 108.6(4)
N1 C11 H11A 110.0
C12 C11 H11A 110.0
N1 C11 H11B 110.0
C12 C11 H11B 110.0
H11A C11 H11B 108.4
N2 C12 C11 112.0(4)
N2 C12 H12A 109.2
C11 C12 H12A 109.2
N2 C12 H12B 109.2
C11 C12 H12B 109.2
H12A C12 H12B 107.9
N1 C13 C14 109.0(4)
N1 C13 H13A 109.9
C14 C13 H13A 109.9
N1 C13 H13B 109.9
C14 C13 H13B 109.9
H13A C13 H13B 108.3
N2 C14 C13 111.1(4)
N2 C14 H14A 109.4
C13 C14 H14A 109.4
N2 C14 H14B 109.4
C13 C14 H14B 109.4
H14A C14 H14B 108.0
N1 C15 C16 108.8(4)
N1 C15 H15A 109.9
C16 C15 H15A 109.9
N1 C15 H15B 109.9
C16 C15 H15B 109.9
H15A C15 H15B 108.3
N2 C16 C15 111.5(4)
N2 C16 H16A 109.3
C15 C16 H16A 109.3
N2 C16 H16B 109.3
C15 C16 H16B 109.3
H16A C16 H16B 108.0
C18 C17 C9 115.0(5)
C18 C17 H17A 108.5
C9 C17 H17A 108.5
C18 C17 H17B 108.5
C9 C17 H17B 108.5
H17A C17 H17B 107.5
C17 C18 H18A 109.5
C17 C18 H18B 109.5
H18A C18 H18B 109.5
C17 C18 H18C 109.5
H18A C18 H18C 109.5
H18B C18 H18C 109.5
O2A Si1A O3A 115.0(8)
O2A Si1A O1B 104.9(8)
O3A Si1A O1B 112.1(8)
O2A Si1A O4A 110.0(8)
O3A Si1A O4A 105.9(8)
O1B Si1A O4A 108.9(8)
Si1A O1B H1B 116(3)
C1A O2A Si1A 137.8(10)
C5A O3A Si1A 135.4(9)
C9A O4A Si1A 124.7(9)
C10A N1A C13A 112.7(9)
C10A N1A C15A 107.6(9)
C13A N1A C15A 107.9(9)
C10A N1A C11A 112.1(9)
C13A N1A C11A 108.1(9)
C15A N1A C11A 108.3(9)
C12A N2A C16A 107.8(10)
C12A N2A C14A 109.1(10)
C16A N2A C14A 107.5(10)
O2A C1A C4A 112.1(11)
O2A C1A C3A 106.2(10)
C4A C1A C3A 111.0(11)
O2A C1A C2A 107.0(10)
C4A C1A C2A 110.0(11)
C3A C1A C2A 110.4(11)
C1A C2A H2AA 109.5
C1A C2A H2AB 109.5
H2AA C2A H2AB 109.5
C1A C2A H2AC 109.5
H2AA C2A H2AC 109.5
H2AB C2A H2AC 109.5
C1A C3A H3AA 109.5
C1A C3A H3AB 109.5
H3AA C3A H3AB 109.5
C1A C3A H3AC 109.5
H3AA C3A H3AC 109.5
H3AB C3A H3AC 109.5
C1A C4A H4AA 109.5
C1A C4A H4AB 109.5
H4AA C4A H4AB 109.5
C1A C4A H4AC 109.5
H4AA C4A H4AC 109.5
H4AB C4A H4AC 109.5
O3A C5A C8A 112.0(9)
O3A C5A C7A 109.7(8)
C8A C5A C7A 109.4(9)
O3A C5A C6A 106.1(9)
C8A C5A C6A 109.9(8)
C7A C5A C6A 109.7(9)
C5A C6A H6AA 109.5
C5A C6A H6AB 109.5
H6AA C6A H6AB 109.5
C5A C6A H6AC 109.5
H6AA C6A H6AC 109.5
H6AB C6A H6AC 109.5
C5A C7A H7AA 109.5
C5A C7A H7AB 109.5
H7AA C7A H7AB 109.5
C5A C7A H7AC 109.5
H7AA C7A H7AC 109.5
H7AB C7A H7AC 109.5
C5A C8A H8AA 109.5
C5A C8A H8AB 109.5
H8AA C8A H8AB 109.5
C5A C8A H8AC 109.5
H8AA C8A H8AC 109.5
H8AB C8A H8AC 109.5
O4A C9A C17A 112.9(10)
O4A C9A C10A 110.2(13)
C17A C9A C10A 108.4(10)
O4A C9A H9A 108.4
C17A C9A H9A 108.4
C10A C9A H9A 108.4
N1A C10A C9A 117.2(10)
N1A C10A H10C 108.0
C9A C10A H10C 108.0
N1A C10A H10D 108.0
C9A C10A H10D 108.0
H10C C10A H10D 107.3
N1A C11A C12A 108.0(8)
N1A C11A H11C 110.1
C12A C11A H11C 110.1
N1A C11A H11D 110.1
C12A C11A H11D 110.1
H11C C11A H11D 108.4
N2A C12A C11A 111.7(8)
N2A C12A H12C 109.3
C11A C12A H12C 109.3
N2A C12A H12D 109.3
C11A C12A H12D 109.3
H12C C12A H12D 107.9
N1A C13A C14A 108.4(8)
N1A C13A H13C 110.0
C14A C13A H13C 110.0
N1A C13A H13D 110.0
C14A C13A H13D 110.0
H13C C13A H13D 108.4
N2A C14A C13A 110.3(9)
N2A C14A H14C 109.6
C13A C14A H14C 109.6
N2A C14A H14D 109.6
C13A C14A H14D 109.6
H14C C14A H14D 108.1
N1A C15A C16A 108.3(8)
N1A C15A H15C 110.0
C16A C15A H15C 110.0
N1A C15A H15D 110.0
C16A C15A H15D 110.0
H15C C15A H15D 108.4
N2A C16A C15A 110.6(9)
N2A C16A H16C 109.5
C15A C16A H16C 109.5
N2A C16A H16D 109.5
C15A C16A H16D 109.5
H16C C16A H16D 108.1
C18A C17A C9A 115.0(11)
C18A C17A H17C 108.5
C9A C17A H17C 108.5
C18A C17A H17D 108.5
C9A C17A H17D 108.5
H17C C17A H17D 107.5
C17A C18A H18D 109.5
C17A C18A H18E 109.5
H18D C18A H18E 109.5
C17A C18A H18F 109.5
H18D C18A H18F 109.5
H18E C18A H18F 109.5

loop_
_geom_bond_atom_site_label_1
_geom_bond_atom_site_label_2
_geom_bond_distance
Si1 O3 1.593(5)
Si1 O2 1.611(4)
Si1 O1A 1.615(4)
Si1 O4 1.645(4)
O1A H1A 0.828(14)
O2 C1 1.440(6)
O3 C5 1.433(5)
O4 C9 1.422(6)
N1 C13 1.500(7)
N1 C10 1.507(6)
N1 C11 1.515(6)
N1 C15 1.520(6)
N2 C12 1.464(7)
N2 C16 1.466(7)
N2 C14 1.471(6)
C1 C4 1.511(8)
C1 C3 1.520(8)
C1 C2 1.523(8)
C2 H2A 0.9800
C2 H2B 0.9800
C2 H2C 0.9800
C3 H3A 0.9800
C3 H3B 0.9800
C3 H3C 0.9800
C4 H4A 0.9800
C4 H4B 0.9800
C4 H4C 0.9800
C5 C7 1.500(7)
C5 C6 1.504(6)
C5 C8 1.530(7)
C6 H6A 0.9800
C6 H6B 0.9800
C6 H6C 0.9800
C7 H7A 0.9800
C7 H7B 0.9800
C7 H7C 0.9800
C8 H8A 0.9800
C8 H8B 0.9800
C8 H8C 0.9800
C9 C10 1.517(7)
C9 C17 1.525(7)
C9 H9 1.0000
C10 H10A 0.9900
C10 H10B 0.9900
C11 C12 1.534(7)
C11 H11A 0.9900
C11 H11B 0.9900
C12 H12A 0.9900
C12 H12B 0.9900
C13 C14 1.549(7)
C13 H13A 0.9900
C13 H13B 0.9900
C14 H14A 0.9900
C14 H14B 0.9900
C15 C16 1.541(7)
C15 H15A 0.9900
C15 H15B 0.9900
C16 H16A 0.9900
C16 H16B 0.9900
C17 C18 1.514(8)
C17 H17A 0.9900
C17 H17B 0.9900
C18 H18A 0.9800
C18 H18B 0.9800
C18 H18C 0.9800
Si1A O2A 1.593(10)
Si1A O3A 1.601(10)
Si1A O1B 1.629(11)
Si1A O4A 1.636(10)
O1B H1B 0.848(14)
O2A C1A 1.433(11)
O3A C5A 1.430(11)
O4A C9A 1.407(12)
N1A C10A 1.503(10)
N1A C13A 1.505(12)
N1A C15A 1.517(11)
N1A C11A 1.517(11)
N2A C12A 1.466(12)
N2A C16A 1.475(12)
N2A C14A 1.481(12)
C1A C4A 1.505(13)
C1A C3A 1.522(14)
C1A C2A 1.533(13)
C2A H2AA 0.9800
C2A H2AB 0.9800
C2A H2AC 0.9800
C3A H3AA 0.9800
C3A H3AB 0.9800
C3A H3AC 0.9800
C4A H4AA 0.9800
C4A H4AB 0.9800
C4A H4AC 0.9800
C5A C8A 1.502(10)
C5A C7A 1.515(10)
C5A C6A 1.520(10)
C6A H6AA 0.9800
C6A H6AB 0.9800
C6A H6AC 0.9800
C7A H7AA 0.9800
C7A H7AB 0.9800
C7A H7AC 0.9800
C8A H8AA 0.9800
C8A H8AB 0.9800
C8A H8AC 0.9800
C9A C17A 1.526(13)
C9A C10A 1.528(13)
C9A H9A 1.0000
C10A H10C 0.9900
C10A H10D 0.9900
C11A C12A 1.536(12)
C11A H11C 0.9900
C11A H11D 0.9900
C12A H12C 0.9900
C12A H12D 0.9900
C13A C14A 1.548(12)
C13A H13C 0.9900
C13A H13D 0.9900
C14A H14C 0.9900
C14A H14D 0.9900
C15A C16A 1.546(12)
C15A H15C 0.9900
C15A H15D 0.9900
C16A H16C 0.9900
C16A H16D 0.9900
C17A C18A 1.510(15)
C17A H17C 0.9900
C17A H17D 0.9900
C18A H18D 0.9800
C18A H18E 0.9800
C18A H18F 0.9800

loop_
_geom_hbond_atom_site_label_D
_geom_hbond_atom_site_label_H
_geom_hbond_atom_site_label_A
_geom_hbond_distance_DH
_geom_hbond_distance_HA
_geom_hbond_distance_DA
_geom_hbond_angle_DHA
_geom_hbond_publ_flag
O1A^a H1A^a I1 0.828(14) 2.67(3) 3.392(4) 147(4) yes
O1B^b H1B^b I1 0.848(14) 2.67(3) 3.488(14) 163(7) yes

loop_
_geom_torsion_atom_site_label_1
_geom_torsion_atom_site_label_2
_geom_torsion_atom_site_label_3
_geom_torsion_atom_site_label_4
_geom_torsion
O3 Si1 O2 C1 89.6(6)
O1A Si1 O2 C1 -145.5(5)
O4 Si1 O2 C1 -28.6(6)
O2 Si1 O3 C5 64.4(6)
O1A Si1 O3 C5 -55.2(6)
O4 Si1 O3 C5 -175.7(5)
O3 Si1 O4 C9 49.2(4)
O2 Si1 O4 C9 174.1(3)
O1A Si1 O4 C9 -73.4(4)
Si1 O2 C1 C4 -47.3(7)
Si1 O2 C1 C3 -167.2(5)
Si1 O2 C1 C2 74.3(7)
Si1 O3 C5 C7 5.3(8)
Si1 O3 C5 C6 -117.1(6)
Si1 O3 C5 C8 124.5(6)
Si1 O4 C9 C10 138.4(4)
Si1 O4 C9 C17 -100.1(5)
C13 N1 C10 C9 74.0(8)
C11 N1 C10 C9 -49.1(8)
C15 N1 C10 C9 -167.3(7)
O4 C9 C10 N1 -70.6(7)
C17 C9 C10 N1 166.9(5)
C13 N1 C11 C12 64.7(6)
C10 N1 C11 C12 -169.6(5)
C15 N1 C11 C12 -52.2(6)
C16 N2 C12 C11 65.8(7)
C14 N2 C12 C11 -52.0(7)
N1 C11 C12 N2 -10.9(8)
C10 N1 C13 C14 -177.5(5)
C11 N1 C13 C14 -52.4(7)
C15 N1 C13 C14 64.6(7)
C12 N2 C14 C13 64.5(7)
C16 N2 C14 C13 -52.7(7)
N1 C13 C14 N2 -10.5(9)
C13 N1 C15 C16 -53.5(6)
C10 N1 C15 C16 -175.5(5)
C11 N1 C15 C16 63.7(6)
C12 N2 C16 C15 -53.4(6)
C14 N2 C16 C15 64.3(7)
N1 C15 C16 N2 -9.5(8)
O4 C9 C17 C18 -63.9(6)
C10 C9 C17 C18 58.0(7)
O3A Si1A O2A C1A -8(2)
O1B Si1A O2A C1A 116.1(16)
O4A Si1A O2A C1A -127.0(16)
O2A Si1A O3A C5A 132.0(14)
O1B Si1A O3A C5A 12.3(17)
O4A Si1A O3A C5A -106.3(14)
O2A Si1A O4A C9A 17.3(14)
O3A Si1A O4A C9A -107.5(11)
O1B Si1A O4A C9A 131.7(11)
Si1A O2A C1A C4A 59(2)
Si1A O2A C1A C3A -62.4(19)
Si1A O2A C1A C2A 179.7(16)
Si1A O3A C5A C8A 108.7(15)
Si1A O3A C5A C7A -13.0(17)
Si1A O3A C5A C6A -131.4(15)
Si1A O4A C9A C17A 90.0(14)
Si1A O4A C9A C10A -148.7(14)
C13A N1A C10A C9A 41(3)
C15A N1A C10A C9A 160(2)
C11A N1A C10A C9A -81(2)
O4A C9A C10A N1A 58(2)
C17A C9A C10A N1A -177.9(15)
C10A N1A C11A C12A 173.9(16)
C13A N1A C11A C12A 49.0(18)
C15A N1A C11A C12A -67.7(17)
C16A N2A C12A C11A 49(2)
C14A N2A C12A C11A -67.7(19)
N1A C11A C12A N2A 17(3)
C10A N1A C13A C14A 166.2(18)
C15A N1A C13A C14A 48(2)
C11A N1A C13A C14A -69.3(19)
C12A N2A C14A C13A 46(2)
C16A N2A C14A C13A -70.3(19)
N1A C13A C14A N2A 19(3)
C10A N1A C15A C16A 169.1(17)
C13A N1A C15A C16A -69.0(18)
C11A N1A C15A C16A 47.8(19)
C12A N2A C16A C15A -69.3(19)
C14A N2A C16A C15A 48(2)
N1A C15A C16A N2A 18(3)
O4A C9A C17A C18A 66.5(18)
C10A C9A C17A C18A -56(2)
